data_7706847
loop_
_publ_author_name
'Brock, A. J.'
'Etchells, I. M.'
'Moore, E. G.'
'Clegg, J. K.'

_publ_section_title
;
 Dinuclear triple stranded phenyl-spaced 1,3-bis-\b-diketonato
 lanthanide(iii) complexes: synthesis, structures and spectroscopy.
;
_journal_issue 14
_journal_name_full 'Dalton transactions (Cambridge, England : 2003)'
_journal_page_first 4874
_journal_page_last 4879
_journal_paper_doi 10.1039/d1dt00393c
_journal_volume 50
_journal_year 2021
_chemical_formula_moiety 'C66 H84 O14 Yb2'
_chemical_formula_sum 'C66 H84 O14 Yb2'
_chemical_formula_weight 1447.41
_space_group_crystal_system monoclinic
_space_group_IT_number 14
_space_group_name_Hall '-P 2ybc'
_space_group_name_H-M_alt 'P 1 21/c 1'
_atom_sites_solution_hydrogens geom
_atom_sites_solution_primary direct
_audit_creation_date 2017-02-24
_audit_creation_method
;
Olex2 1.2
(compiled 2016.02.19 svn.r3266 for OlexSys, GUI svn.r5155)
;
_audit_update_record
;
2020-01-21 deposited with the CCDC.	2021-03-15 downloaded from the CCDC.
;
_cell_angle_alpha 90
_cell_angle_beta 104.853(2)
_cell_angle_gamma 90
_cell_formula_units_Z 4
_cell_length_a 17.9451(4)
_cell_length_b 24.2009(5)
_cell_length_c 15.9799(3)
_cell_measurement_reflns_used 12820
_cell_measurement_temperature 190
_cell_measurement_theta_max 28.5030
_cell_measurement_theta_min 3.4320
_cell_volume 6708.0(2)
_computing_cell_refinement
;
CrysAlisPro, Agilent Technologies,
Version 1.171.37.35 (release 13-08-2014 CrysAlis171 .NET)
(compiled Aug 13 2014,18:06:01)
;
_computing_data_collection
;
CrysAlisPro, Agilent Technologies,
Version 1.171.37.35 (release 13-08-2014 CrysAlis171 .NET)
(compiled Aug 13 2014,18:06:01)
;
_computing_data_reduction
;
CrysAlisPro, Agilent Technologies,
Version 1.171.37.35 (release 13-08-2014 CrysAlis171 .NET)
(compiled Aug 13 2014,18:06:01)
;
_computing_molecular_graphics 'Olex2 (Dolomanov et al., 2009)'
_computing_publication_material 'Olex2 (Dolomanov et al., 2009)'
_computing_structure_refinement 'ShelXL (Sheldrick, 2015)'
_computing_structure_solution 'ShelXT (Sheldrick, 2015)'
_diffrn_ambient_temperature 190
_diffrn_detector 'CCD plate'
_diffrn_detector_area_resol_mean 16.0696
_diffrn_detector_type Sapphire3
_diffrn_measured_fraction_theta_full 0.998
_diffrn_measured_fraction_theta_max 0.998
_diffrn_measurement_details
;
#__ type_ start__ end____ width___ exp.time_
  1 omega   53.00   98.00   1.0000   75.0000
omega____ theta____ kappa____ phi______ frames
    -       21.6102 -178.0000    0.0000 45

#__ type_ start__ end____ width___ exp.time_
  2 omega   53.00   98.00   1.0000   75.0000
omega____ theta____ kappa____ phi______ frames
    -       21.6102 -178.0000   90.0000 45

#__ type_ start__ end____ width___ exp.time_
  3 omega  -44.00   46.00   1.0000   75.0000
omega____ theta____ kappa____ phi______ frames
    -      -22.3914   57.0000 -150.0000 90

#__ type_ start__ end____ width___ exp.time_
  4 omega  -95.00   51.00   1.0000   75.0000
omega____ theta____ kappa____ phi______ frames
    -      -22.3914    0.0000  -60.0000 146

#__ type_ start__ end____ width___ exp.time_
  5 omega  -91.00  -37.00   1.0000   75.0000
omega____ theta____ kappa____ phi______ frames
    -      -22.3914  -57.0000  120.0000 54

#__ type_ start__ end____ width___ exp.time_
  6 omega  -93.00    8.00   1.0000   75.0000
omega____ theta____ kappa____ phi______ frames
    -      -22.3914  -77.0000 -120.0000 101
;
_diffrn_measurement_device 'four-circle diffractometer'
_diffrn_measurement_device_type 'Xcalibur, Sapphire3, Gemini ultra'
_diffrn_measurement_method '\w scans'
_diffrn_orient_matrix_UB_11 0.0056664000
_diffrn_orient_matrix_UB_12 0.0065651000
_diffrn_orient_matrix_UB_13 -0.0412004000
_diffrn_orient_matrix_UB_21 -0.0193204000
_diffrn_orient_matrix_UB_22 0.0255295000
_diffrn_orient_matrix_UB_23 0.0003923000
_diffrn_orient_matrix_UB_31 0.0355794000
_diffrn_orient_matrix_UB_32 0.0128145000
_diffrn_orient_matrix_UB_33 0.0203038000
_diffrn_radiation_monochromator graphite
_diffrn_radiation_probe x-ray
_diffrn_radiation_type MoK\a
_diffrn_radiation_wavelength 0.71073
_diffrn_reflns_av_R_equivalents 0.0661
_diffrn_reflns_av_unetI/netI 0.0617
_diffrn_reflns_Laue_measured_fraction_full 0.998
_diffrn_reflns_Laue_measured_fraction_max 0.998
_diffrn_reflns_limit_h_max 23
_diffrn_reflns_limit_h_min -23
_diffrn_reflns_limit_k_max 30
_diffrn_reflns_limit_k_min -32
_diffrn_reflns_limit_l_max 21
_diffrn_reflns_limit_l_min -21
_diffrn_reflns_number 67771
_diffrn_reflns_point_group_measured_fraction_full 0.998
_diffrn_reflns_point_group_measured_fraction_max 0.998
_diffrn_reflns_theta_full 26.000
_diffrn_reflns_theta_max 28.283
_diffrn_reflns_theta_min 3.261
_diffrn_source 'Enhance (Mo) X-ray Source'
_exptl_absorpt_coefficient_mu 2.830
_exptl_absorpt_correction_T_max 1.00000
_exptl_absorpt_correction_T_min 0.96487
_exptl_absorpt_correction_type multi-scan
_exptl_absorpt_process_details
;
CrysAlisPro, Agilent Technologies,
Version 1.171.37.35 (release 13-08-2014 CrysAlis171 .NET)
(compiled Aug 13 2014,18:06:01)
Empirical absorption correction using spherical harmonics,
 implemented in SCALE3 ABSPACK scaling algorithm.
;
_exptl_crystal_colour colourless
_exptl_crystal_colour_primary colourless
_exptl_crystal_density_diffrn 1.433
_exptl_crystal_description block
_exptl_crystal_F_000 2928
_exptl_crystal_size_max 0.5
_exptl_crystal_size_mid 0.5
_exptl_crystal_size_min 0.5
_refine_diff_density_max 1.241
_refine_diff_density_min -0.791
_refine_diff_density_rms 0.117
_refine_ls_extinction_method none
_refine_ls_goodness_of_fit_ref 1.026
_refine_ls_hydrogen_treatment constr
_refine_ls_matrix_type full
_refine_ls_number_parameters 761
_refine_ls_number_reflns 16623
_refine_ls_number_restraints 0
_refine_ls_restrained_S_all 1.026
_refine_ls_R_factor_all 0.0663
_refine_ls_R_factor_gt 0.0405
_refine_ls_shift/su_max 0.003
_refine_ls_shift/su_mean 0.000
_refine_ls_structure_factor_coef Fsqd
_refine_ls_weighting_details 'w=1/[\s^2^(Fo^2^)+(0.0265P)^2^+1.0287P] where P=(Fo^2^+2Fc^2^)/3'
_refine_ls_weighting_scheme calc
_refine_ls_wR_factor_gt 0.0695
_refine_ls_wR_factor_ref 0.0769
_reflns_Friedel_coverage 0.000
_reflns_number_gt 12493
_reflns_number_total 16623
_reflns_threshold_expression 'I > 2\s(I)'
_cod_data_source_file d1dt00393c2.cif
_cod_data_source_block jkc15jc03
_cod_depositor_comments 'Adding full bibliography for 7706844--7706847.cif.'
_cod_database_code 7706847
_shelxl_version_number 2014/6
_shelx_space_group_comment
;
The symmetry employed for this shelxl refinement is uniquely defined
by the following loop, which should always be used as a source of
symmetry information in preference to the above space-group names.
They are only intended as comments.
;
_reflns_odcompleteness_completeness 99.79
_reflns_odcompleteness_iscentric 1
_reflns_odcompleteness_theta 28.22
_olex2_refinement_description
;
1. Fixed Uiso
 At 1.2 times of:
  All C(H) groups
 At 1.5 times of:
  All C(H,H,H) groups
2.a Aromatic/amide H refined with riding coordinates:
 C00J(H00J), C00Q(H00Q), C00R(H00R), C00S(H00S), C00U(H00U), C00W(H00W),
 C010(H010), C014(H014), C015(H015), C019(H019), C01A(H01A), C01D(H01D),
 C01E(H01E), C01F(H01F), C01G(H01G), C01I(H01I), C01T(H01Y), C01X(H1AA)
2.b Idealised Me refined as rotating group:
 C01L(H01B,H01C,H01H), C01N(H01J,H01K,H01L), C01P(H01M,H01N,H01O), C01Q(H01P,
 H01Q,H01R), C01R(H01S,H01T,H01U), C01S(H01V,H01W,H01X), C01U(H01Z,H,HA),
 C01V(H01,HB,HC), C01W(H0AA,HD,HE), C01Y(H2AA,HF,HG), C01Z(H3AA,HH,HI),
 C020(H02A,H02B,H02C), C021(H02D,H02E,H02F), C022(H02G,H02H,H02I), C023(H02J,
 H02K,H02L), C024(H02M,H02N,H02O), C025(H02P,H02Q,H02R), C026(H02S,H02T,H02U),
 C027(H02V,H02W,H02X), C028(H02Y,HJ,HK), C029(H02Z,HL,HM), C02A(H02,HN,HO)
;
_olex2_submission_special_instructions 'No special instructions were received'

loop_
_space_group_symop_operation_xyz
'x, y, z'
'-x, y+1/2, -z+1/2'
'-x, -y, -z'
'x, -y-1/2, z-1/2'

loop_
_atom_site_label
_atom_site_type_symbol
_atom_site_fract_x
_atom_site_fract_y
_atom_site_fract_z
_atom_site_U_iso_or_equiv
_atom_site_adp_type
_atom_site_occupancy
_atom_site_site_symmetry_order
_atom_site_calc_flag
_atom_site_refinement_flags_posn
_atom_site_refinement_flags_adp
_atom_site_refinement_flags_occupancy
_atom_site_disorder_assembly
_atom_site_disorder_group
Yb00 Yb 0.74351(2) 0.67791(2) 0.32865(2) 0.02223(5) Uani 1 1 d . . . . .
Yb1 Yb 0.34070(2) 0.65841(2) 0.39210(2) 0.02395(5) Uani 1 1 d . . . . .
O003 O 0.70388(13) 0.63953(11) 0.43693(16) 0.0267(6) Uani 1 1 d . . . . .
O004 O 0.23756(14) 0.61951(13) 0.30191(18) 0.0348(7) Uani 1 1 d . . . . .
O005 O 0.85050(14) 0.65157(12) 0.42399(17) 0.0322(7) Uani 1 1 d . . . . .
O006 O 0.81593(15) 0.75463(11) 0.35739(18) 0.0312(6) Uani 1 1 d . . . . .
O007 O 0.78630(14) 0.61015(12) 0.25760(17) 0.0325(7) Uani 1 1 d . . . . .
O008 O 0.38128(13) 0.62513(12) 0.28155(16) 0.0285(6) Uani 1 1 d . . . . .
O009 O 0.66258(14) 0.74597(11) 0.34087(18) 0.0318(7) Uani 1 1 d . . . . .
O00A O 0.44850(14) 0.61735(11) 0.46430(17) 0.0309(6) Uani 1 1 d . . . . .
O00B O 0.40797(14) 0.73320(11) 0.36959(17) 0.0294(6) Uani 1 1 d . . . . .
O00C O 0.63592(14) 0.63800(12) 0.24648(16) 0.0294(6) Uani 1 1 d . . . . .
O00D O 0.30102(15) 0.60037(12) 0.47802(18) 0.0348(7) Uani 1 1 d . . . . .
O00E O 0.25470(15) 0.72648(12) 0.3615(2) 0.0411(8) Uani 1 1 d . . . . .
O00F O 0.3497(2) 0.70671(14) 0.5249(2) 0.0589(10) Uani 1 1 d . . . . .
O00G O 0.7517(2) 0.71605(15) 0.1946(2) 0.0640(11) Uani 1 1 d . . . . .
C00H C 0.2194(2) 0.60070(17) 0.2266(3) 0.0284(9) Uani 1 1 d . . . . .
C00I C 0.8692(2) 0.62423(16) 0.4937(2) 0.0260(9) Uani 1 1 d . . . . .
C00J C 0.6790(2) 0.58080(17) 0.1488(2) 0.0291(9) Uani 1 1 d . . . . .
H00J H 0.6629 0.5606 0.0963 0.035 Uiso 1 1 calc R . . . .
C00K C 0.6648(2) 0.79829(17) 0.3406(3) 0.0275(9) Uani 1 1 d . . . . .
C00L C 0.3950(2) 0.78475(17) 0.3678(2) 0.0269(9) Uani 1 1 d . . . . .
C00M C 0.8035(2) 0.80588(17) 0.3516(3) 0.0286(9) Uani 1 1 d . . . . .
C00N C 0.3516(2) 0.60270(16) 0.2089(2) 0.0236(8) Uani 1 1 d . . . . .
C00O C 0.3339(2) 0.57416(16) 0.5462(2) 0.0274(9) Uani 1 1 d . . . . .
C00P C 0.4071(2) 0.58989(16) 0.1556(2) 0.0243(8) Uani 1 1 d . . . . .
C00Q C 0.8153(2) 0.60499(17) 0.5366(2) 0.0290(9) Uani 1 1 d . . . . .
H00Q H 0.8338 0.5866 0.5904 0.035 Uiso 1 1 calc R . . . .
C00R C 0.4847(2) 0.60237(16) 0.1893(2) 0.0251(8) Uani 1 1 d . . . . .
H00R H 0.5015 0.6174 0.2459 0.030 Uiso 1 1 calc R . . . .
C00S C 0.2731(2) 0.59066(17) 0.1780(2) 0.0295(9) Uani 1 1 d . . . . .
H00S H 0.2554 0.5751 0.1218 0.035 Uiso 1 1 calc R . . . .
C00T C 0.6220(2) 0.60595(16) 0.1821(2) 0.0238(8) Uani 1 1 d . . . . .
C00U C 0.3261(2) 0.80813(18) 0.3758(3) 0.0346(10) Uani 1 1 d . . . . .
H00U H 0.3249 0.8469 0.3849 0.042 Uiso 1 1 calc R . . . .
C00V C 0.7574(2) 0.58368(16) 0.1882(2) 0.0262(9) Uani 1 1 d . . . . .
C00W C 0.4130(2) 0.56505(18) 0.5722(3) 0.0324(10) Uani 1 1 d . . . . .
H00W H 0.4322 0.5436 0.6228 0.039 Uiso 1 1 calc R . . . .
C00X C 0.5498(2) 0.56926(16) 0.5596(2) 0.0255(8) Uani 1 1 d . . . . .
C00Y C 0.7355(2) 0.61151(16) 0.5041(2) 0.0247(8) Uani 1 1 d . . . . .
C00Z C 0.4665(2) 0.58504(16) 0.5295(2) 0.0262(9) Uani 1 1 d . . . . .
C010 C 0.5125(2) 0.57192(19) 0.0579(3) 0.0372(11) Uani 1 1 d . . . . .
H010 H 0.5480 0.5667 0.0235 0.045 Uiso 1 1 calc R . . . .
C011 C 0.2814(2) 0.55525(18) 0.6024(3) 0.0332(10) Uani 1 1 d . . . . .
C012 C 0.2595(2) 0.77834(18) 0.3712(3) 0.0331(10) Uani 1 1 d . . . . .
C013 C 0.5903(2) 0.82768(17) 0.3388(3) 0.0320(10) Uani 1 1 d . . . . .
C014 C 0.5296(2) 0.79646(17) 0.3541(2) 0.0295(9) Uani 1 1 d . . . . .
H014 H 0.5364 0.7579 0.3646 0.035 Uiso 1 1 calc R . . . .
C015 C 0.7310(2) 0.82917(18) 0.3437(3) 0.0375(11) Uani 1 1 d . . . . .
H015 H 0.7264 0.8683 0.3402 0.045 Uiso 1 1 calc R . . . .
C016 C 0.4591(2) 0.82086(17) 0.3544(2) 0.0280(9) Uani 1 1 d . . . . .
C017 C 0.1331(2) 0.58963(18) 0.1898(3) 0.0339(10) Uani 1 1 d . . . . .
C018 C 0.5384(2) 0.59308(17) 0.1412(2) 0.0254(8) Uani 1 1 d . . . . .
C019 C 0.5760(2) 0.52803(18) 0.6206(3) 0.0348(10) Uani 1 1 d . . . . .
H019 H 0.5405 0.5087 0.6449 0.042 Uiso 1 1 calc R . . . .
C01A C 0.6030(2) 0.59576(16) 0.5225(2) 0.0245(8) Uani 1 1 d . . . . .
H01A H 0.5853 0.6230 0.4792 0.029 Uiso 1 1 calc R . . . .
C01B C 0.6809(2) 0.58312(16) 0.5478(2) 0.0264(9) Uani 1 1 d . . . . .
C01C C 0.8746(2) 0.84138(18) 0.3548(3) 0.0357(10) Uani 1 1 d . . . . .
C01D C 0.3836(2) 0.56724(18) 0.0725(3) 0.0359(10) Uani 1 1 d . . . . .
H01D H 0.3310 0.5578 0.0490 0.043 Uiso 1 1 calc R . . . .
C01E C 0.6535(2) 0.51512(19) 0.6459(3) 0.0408(11) Uani 1 1 d . . . . .
H01E H 0.6712 0.4873 0.6882 0.049 Uiso 1 1 calc R . . . .
C01F C 0.4360(2) 0.5585(2) 0.0246(3) 0.0445(12) Uani 1 1 d . . . . .
H01F H 0.4194 0.5431 -0.0318 0.053 Uiso 1 1 calc R . . . .
C01G C 0.7056(2) 0.54236(18) 0.6102(3) 0.0356(10) Uani 1 1 d . . . . .
H01G H 0.7588 0.5332 0.6284 0.043 Uiso 1 1 calc R . . . .
C01H C 0.8165(2) 0.55246(18) 0.1510(3) 0.0325(10) Uani 1 1 d . . . . .
C01I C 0.4507(2) 0.87739(18) 0.3372(3) 0.0369(10) Uani 1 1 d . . . . .
H01I H 0.4030 0.8948 0.3362 0.044 Uiso 1 1 calc R . . . .
C01J C 0.9560(2) 0.61292(19) 0.5284(3) 0.0363(10) Uani 1 1 d . . . . .
C01K C 0.1824(2) 0.8063(2) 0.3721(3) 0.0439(12) Uani 1 1 d . . . . .
C01L C 0.3151(3) 0.5084(2) 0.6641(3) 0.0500(13) Uani 1 1 d . . . . .
H01B H 0.3296 0.4778 0.6314 0.075 Uiso 1 1 calc GR . . . .
H01C H 0.2766 0.4956 0.6934 0.075 Uiso 1 1 calc GR . . . .
H01H H 0.3608 0.5217 0.7072 0.075 Uiso 1 1 calc GR . . . .
C01M C 0.3848(3) 0.7326(2) 0.5864(3) 0.0556(14) Uani 1 1 d . . . . .
C01N C 0.1127(2) 0.5623(2) 0.1005(3) 0.0531(14) Uani 1 1 d . . . . .
H01J H 0.1288 0.5863 0.0590 0.080 Uiso 1 1 calc GR . . . .
H01K H 0.0569 0.5563 0.0816 0.080 Uiso 1 1 calc GR . . . .
H01L H 0.1394 0.5267 0.1038 0.080 Uiso 1 1 calc GR . . . .
C01O C 0.7336(3) 0.7339(2) 0.1225(3) 0.0507(13) Uani 1 1 d . . . . .
C01P C 0.1064(3) 0.5520(2) 0.2540(3) 0.0565(14) Uani 1 1 d . . . . .
H01M H 0.1299 0.5154 0.2545 0.085 Uiso 1 1 calc GR . . . .
H01N H 0.0501 0.5485 0.2362 0.085 Uiso 1 1 calc GR . . . .
H01O H 0.1221 0.5681 0.3121 0.085 Uiso 1 1 calc GR . . . .
C01Q C 0.2035(2) 0.5367(2) 0.5440(3) 0.0461(12) Uani 1 1 d . . . . .
H01P H 0.1833 0.5656 0.5011 0.069 Uiso 1 1 calc GR . . . .
H01Q H 0.1671 0.5303 0.5794 0.069 Uiso 1 1 calc GR . . . .
H01R H 0.2104 0.5025 0.5141 0.069 Uiso 1 1 calc GR . . . .
C01R C 0.9760(3) 0.5760(2) 0.6078(3) 0.0538(14) Uani 1 1 d . . . . .
H01S H 0.9572 0.5929 0.6542 0.081 Uiso 1 1 calc GR . . . .
H01T H 1.0321 0.5714 0.6271 0.081 Uiso 1 1 calc GR . . . .
H01U H 0.9516 0.5398 0.5933 0.081 Uiso 1 1 calc GR . . . .
C01S C 0.9356(3) 0.8283(2) 0.4387(3) 0.0538(14) Uani 1 1 d . . . . .
H01V H 0.9168 0.8400 0.4884 0.081 Uiso 1 1 calc GR . . . .
H01W H 0.9833 0.8481 0.4392 0.081 Uiso 1 1 calc GR . . . .
H01X H 0.9456 0.7885 0.4422 0.081 Uiso 1 1 calc GR . . . .
C01T C 0.5795(2) 0.88369(18) 0.3225(3) 0.0380(11) Uani 1 1 d . . . . .
H01Y H 0.6203 0.9053 0.3117 0.046 Uiso 1 1 calc R . . . .
C01U C 0.2676(3) 0.6063(2) 0.6535(3) 0.0560(14) Uani 1 1 d . . . . .
H01Z H 0.3169 0.6192 0.6906 0.084 Uiso 1 1 calc GR . . . .
H H 0.2328 0.5967 0.6895 0.084 Uiso 1 1 calc GR . . . .
HA H 0.2444 0.6358 0.6131 0.084 Uiso 1 1 calc GR . . . .
C01V C 0.7805(3) 0.5193(2) 0.0700(3) 0.0589(15) Uani 1 1 d . . . . .
H01 H 0.7440 0.4925 0.0828 0.088 Uiso 1 1 calc GR . . . .
HB H 0.8210 0.4997 0.0509 0.088 Uiso 1 1 calc GR . . . .
HC H 0.7532 0.5443 0.0241 0.088 Uiso 1 1 calc GR . . . .
C01W C 0.8636(3) 0.5143(2) 0.2209(3) 0.0519(13) Uani 1 1 d . . . . .
H0AA H 0.8862 0.5358 0.2732 0.078 Uiso 1 1 calc GR . . . .
HD H 0.9048 0.4970 0.2000 0.078 Uiso 1 1 calc GR . . . .
HE H 0.8299 0.4856 0.2343 0.078 Uiso 1 1 calc GR . . . .
C01X C 0.5101(2) 0.90852(19) 0.3217(3) 0.0438(12) Uani 1 1 d . . . . .
H1AA H 0.5033 0.9470 0.3106 0.053 Uiso 1 1 calc R . . . .
C01Y C 0.1911(3) 0.8665(2) 0.3994(4) 0.0775(19) Uani 1 1 d . . . . .
H2AA H 0.2254 0.8693 0.4579 0.116 Uiso 1 1 calc GR . . . .
HF H 0.1404 0.8818 0.3992 0.116 Uiso 1 1 calc GR . . . .
HG H 0.2131 0.8874 0.3589 0.116 Uiso 1 1 calc GR . . . .
C01Z C 0.8705(3) 0.5958(2) 0.1299(4) 0.0618(16) Uani 1 1 d . . . . .
H3AA H 0.8409 0.6214 0.0863 0.093 Uiso 1 1 calc GR . . . .
HH H 0.9101 0.5776 0.1074 0.093 Uiso 1 1 calc GR . . . .
HI H 0.8952 0.6163 0.1826 0.093 Uiso 1 1 calc GR . . . .
C020 C 0.0933(3) 0.6456(2) 0.1828(4) 0.0680(17) Uani 1 1 d . . . . .
H02A H 0.1029 0.6623 0.2404 0.102 Uiso 1 1 calc GR . . . .
H02B H 0.0377 0.6407 0.1588 0.102 Uiso 1 1 calc GR . . . .
H02C H 0.1137 0.6697 0.1447 0.102 Uiso 1 1 calc GR . . . .
C021 C 0.7921(4) 0.7421(2) 0.0739(4) 0.0735(18) Uani 1 1 d . . . . .
H02D H 0.7974 0.7817 0.0637 0.110 Uiso 1 1 calc GR . . . .
H02E H 0.7763 0.7228 0.0183 0.110 Uiso 1 1 calc GR . . . .
H02F H 0.8417 0.7274 0.1075 0.110 Uiso 1 1 calc GR . . . .
C022 C 0.9815(3) 0.5841(3) 0.4542(3) 0.0692(18) Uani 1 1 d . . . . .
H02G H 0.9516 0.5502 0.4379 0.104 Uiso 1 1 calc GR . . . .
H02H H 1.0365 0.5750 0.4735 0.104 Uiso 1 1 calc GR . . . .
H02I H 0.9727 0.6089 0.4041 0.104 Uiso 1 1 calc GR . . . .
C023 C 0.9062(3) 0.8240(3) 0.2792(3) 0.0675(17) Uani 1 1 d . . . . .
H02J H 0.9159 0.7841 0.2822 0.101 Uiso 1 1 calc GR . . . .
H02K H 0.9544 0.8437 0.2821 0.101 Uiso 1 1 calc GR . . . .
H02L H 0.8685 0.8329 0.2247 0.101 Uiso 1 1 calc GR . . . .
C024 C 0.9958(3) 0.6685(2) 0.5511(4) 0.0698(18) Uani 1 1 d . . . . .
H02M H 0.9865 0.6915 0.4990 0.105 Uiso 1 1 calc GR . . . .
H02N H 1.0514 0.6627 0.5740 0.105 Uiso 1 1 calc GR . . . .
H02O H 0.9752 0.6870 0.5949 0.105 Uiso 1 1 calc GR . . . .
C025 C 0.1326(3) 0.8041(3) 0.2790(4) 0.084(2) Uani 1 1 d . . . . .
H02P H 0.1601 0.8218 0.2405 0.126 Uiso 1 1 calc GR . . . .
H02Q H 0.0840 0.8236 0.2752 0.126 Uiso 1 1 calc GR . . . .
H02R H 0.1218 0.7655 0.2616 0.126 Uiso 1 1 calc GR . . . .
C026 C 0.8588(3) 0.9034(2) 0.3511(5) 0.078(2) Uani 1 1 d . . . . .
H02S H 0.8247 0.9130 0.2946 0.116 Uiso 1 1 calc GR . . . .
H02T H 0.9076 0.9236 0.3594 0.116 Uiso 1 1 calc GR . . . .
H02U H 0.8342 0.9136 0.3970 0.116 Uiso 1 1 calc GR . . . .
C027 C 0.1447(4) 0.7738(3) 0.4290(5) 0.102(3) Uani 1 1 d . . . . .
H02V H 0.1389 0.7353 0.4092 0.153 Uiso 1 1 calc GR . . . .
H02W H 0.0938 0.7895 0.4265 0.153 Uiso 1 1 calc GR . . . .
H02X H 0.1766 0.7751 0.4887 0.153 Uiso 1 1 calc GR . . . .
C028 C 0.3409(4) 0.7583(3) 0.6433(4) 0.097(2) Uani 1 1 d . . . . .
H02Y H 0.3304 0.7971 0.6268 0.146 Uiso 1 1 calc GR . . . .
HJ H 0.3713 0.7563 0.7037 0.146 Uiso 1 1 calc GR . . . .
HK H 0.2921 0.7386 0.6370 0.146 Uiso 1 1 calc GR . . . .
C029 C 0.6537(4) 0.7493(4) 0.0809(5) 0.122(3) Uani 1 1 d . . . . .
H02Z H 0.6187 0.7219 0.0954 0.182 Uiso 1 1 calc GR . . . .
HL H 0.6462 0.7503 0.0179 0.182 Uiso 1 1 calc GR . . . .
HM H 0.6428 0.7858 0.1014 0.182 Uiso 1 1 calc GR . . . .
C02A C 0.4672(4) 0.7397(4) 0.6038(6) 0.136(3) Uani 1 1 d . . . . .
H02 H 0.4932 0.7116 0.6453 0.204 Uiso 1 1 calc GR . . . .
HN H 0.4813 0.7766 0.6282 0.204 Uiso 1 1 calc GR . . . .
HO H 0.4830 0.7358 0.5498 0.204 Uiso 1 1 calc GR . . . .

loop_
_atom_site_aniso_label
_atom_site_aniso_U_11
_atom_site_aniso_U_22
_atom_site_aniso_U_33
_atom_site_aniso_U_23
_atom_site_aniso_U_13
_atom_site_aniso_U_12
Yb00 0.01979(8) 0.02504(10) 0.02266(8) -0.00125(7) 0.00686(6) -0.00080(7)
Yb1 0.02098(8) 0.02697(10) 0.02529(8) 0.00306(7) 0.00847(6) 0.00174(7)
O003 0.0202(13) 0.0333(16) 0.0272(14) 0.0086(12) 0.0068(11) 0.0037(12)
O004 0.0218(14) 0.0482(19) 0.0359(16) -0.0038(14) 0.0101(12) -0.0004(13)
O005 0.0222(14) 0.0427(19) 0.0320(15) 0.0036(13) 0.0073(11) -0.0002(13)
O006 0.0246(14) 0.0285(17) 0.0402(16) -0.0039(13) 0.0077(12) -0.0016(12)
O007 0.0230(14) 0.0388(18) 0.0359(16) -0.0109(13) 0.0083(12) 0.0008(13)
O008 0.0189(13) 0.0407(18) 0.0265(14) -0.0056(12) 0.0068(11) -0.0042(12)
O009 0.0238(14) 0.0248(16) 0.0503(18) 0.0013(14) 0.0157(12) -0.0006(12)
O00A 0.0266(14) 0.0356(17) 0.0320(15) 0.0136(13) 0.0104(12) 0.0009(13)
O00B 0.0201(13) 0.0290(17) 0.0416(16) 0.0043(13) 0.0126(11) 0.0046(12)
O00C 0.0210(13) 0.0395(17) 0.0288(14) -0.0103(13) 0.0085(11) 0.0005(12)
O00D 0.0286(15) 0.0397(18) 0.0391(16) 0.0129(14) 0.0143(13) 0.0010(13)
O00E 0.0228(15) 0.0321(18) 0.070(2) 0.0079(16) 0.0152(14) 0.0041(13)
O00F 0.096(3) 0.048(2) 0.0336(18) -0.0074(16) 0.0175(18) -0.004(2)
O00G 0.112(3) 0.050(2) 0.0308(18) 0.0043(16) 0.0198(19) -0.022(2)
C00H 0.023(2) 0.027(2) 0.035(2) 0.0046(18) 0.0060(16) 0.0013(17)
C00I 0.0205(19) 0.023(2) 0.032(2) -0.0060(17) 0.0031(16) 0.0030(16)
C00J 0.025(2) 0.037(3) 0.027(2) -0.0098(18) 0.0117(16) -0.0023(18)
C00K 0.0204(19) 0.028(2) 0.036(2) 0.0050(18) 0.0092(16) -0.0001(17)
C00L 0.024(2) 0.030(2) 0.028(2) 0.0018(17) 0.0090(16) 0.0014(17)
C00M 0.026(2) 0.028(2) 0.034(2) -0.0003(18) 0.0105(17) -0.0037(18)
C00N 0.0193(18) 0.024(2) 0.027(2) 0.0050(16) 0.0055(15) 0.0021(16)
C00O 0.031(2) 0.024(2) 0.031(2) -0.0015(17) 0.0133(17) -0.0026(18)
C00P 0.0186(18) 0.028(2) 0.0259(19) -0.0019(16) 0.0042(15) -0.0028(16)
C00Q 0.0194(19) 0.038(3) 0.027(2) 0.0019(18) 0.0019(16) 0.0011(17)
C00R 0.0224(19) 0.031(2) 0.0218(18) -0.0041(16) 0.0053(15) 0.0002(17)
C00S 0.024(2) 0.033(2) 0.029(2) -0.0015(18) 0.0042(16) -0.0010(17)
C00T 0.0212(19) 0.029(2) 0.0235(19) 0.0012(16) 0.0094(15) 0.0009(16)
C00U 0.030(2) 0.027(2) 0.050(3) 0.000(2) 0.0177(19) 0.0028(19)
C00V 0.028(2) 0.026(2) 0.027(2) -0.0015(17) 0.0128(16) -0.0025(17)
C00W 0.030(2) 0.039(3) 0.031(2) 0.0132(19) 0.0128(17) 0.0023(19)
C00X 0.0230(19) 0.030(2) 0.0258(19) 0.0037(17) 0.0099(15) 0.0020(17)
C00Y 0.026(2) 0.026(2) 0.0223(19) -0.0024(16) 0.0064(15) 0.0047(17)
C00Z 0.027(2) 0.027(2) 0.0246(19) 0.0029(17) 0.0061(15) 0.0001(17)
C010 0.028(2) 0.056(3) 0.029(2) -0.012(2) 0.0105(17) 0.004(2)
C011 0.033(2) 0.035(3) 0.036(2) 0.0030(19) 0.0155(18) -0.0034(19)
C012 0.027(2) 0.033(3) 0.040(2) 0.004(2) 0.0110(18) 0.0059(19)
C013 0.027(2) 0.032(2) 0.037(2) 0.0057(19) 0.0103(17) -0.0017(18)
C014 0.029(2) 0.021(2) 0.038(2) 0.0049(17) 0.0068(17) 0.0023(17)
C015 0.029(2) 0.026(2) 0.060(3) 0.008(2) 0.016(2) -0.0021(18)
C016 0.0220(19) 0.029(2) 0.034(2) 0.0019(18) 0.0091(16) 0.0040(17)
C017 0.0170(19) 0.038(3) 0.045(3) -0.002(2) 0.0062(17) -0.0010(18)
C018 0.0195(19) 0.032(2) 0.0251(19) -0.0035(17) 0.0063(15) -0.0002(17)
C019 0.032(2) 0.040(3) 0.037(2) 0.014(2) 0.0174(18) 0.006(2)
C01A 0.0238(19) 0.024(2) 0.0257(19) 0.0060(16) 0.0064(15) 0.0017(16)
C01B 0.026(2) 0.030(2) 0.0234(19) 0.0019(17) 0.0070(15) 0.0041(17)
C01C 0.025(2) 0.037(3) 0.049(3) 0.003(2) 0.0167(19) -0.0061(19)
C01D 0.022(2) 0.048(3) 0.035(2) -0.010(2) 0.0019(17) -0.0013(19)
C01E 0.041(3) 0.043(3) 0.041(2) 0.021(2) 0.014(2) 0.013(2)
C01F 0.035(2) 0.066(3) 0.031(2) -0.020(2) 0.0054(19) -0.002(2)
C01G 0.026(2) 0.043(3) 0.038(2) 0.011(2) 0.0086(18) 0.009(2)
C01H 0.030(2) 0.036(3) 0.036(2) -0.0109(19) 0.0169(18) 0.0005(19)
C01I 0.026(2) 0.034(3) 0.053(3) 0.006(2) 0.0144(19) 0.0083(19)
C01J 0.022(2) 0.044(3) 0.041(2) -0.001(2) 0.0043(18) 0.0032(19)
C01K 0.026(2) 0.040(3) 0.071(3) 0.004(2) 0.020(2) 0.008(2)
C01L 0.046(3) 0.053(3) 0.057(3) 0.023(3) 0.025(2) -0.003(2)
C01M 0.084(4) 0.035(3) 0.042(3) 0.000(2) 0.005(3) -0.010(3)
C01N 0.021(2) 0.082(4) 0.054(3) -0.013(3) 0.004(2) -0.015(2)
C01O 0.082(4) 0.035(3) 0.030(2) 0.004(2) 0.004(2) 0.002(3)
C01P 0.034(3) 0.075(4) 0.062(3) 0.007(3) 0.014(2) -0.020(3)
C01Q 0.033(2) 0.055(3) 0.056(3) 0.006(3) 0.022(2) -0.009(2)
C01R 0.030(2) 0.070(4) 0.056(3) 0.012(3) 0.003(2) 0.018(2)
C01S 0.038(3) 0.058(4) 0.061(3) -0.008(3) 0.005(2) -0.015(2)
C01T 0.029(2) 0.026(2) 0.060(3) 0.010(2) 0.015(2) 0.0000(19)
C01U 0.074(4) 0.056(4) 0.051(3) -0.009(3) 0.041(3) -0.005(3)
C01V 0.041(3) 0.083(4) 0.055(3) -0.035(3) 0.016(2) 0.010(3)
C01W 0.052(3) 0.055(3) 0.050(3) 0.001(3) 0.016(2) 0.022(3)
C01X 0.035(2) 0.028(2) 0.071(3) 0.014(2) 0.018(2) 0.006(2)
C01Y 0.050(3) 0.058(4) 0.133(6) -0.019(4) 0.039(4) 0.015(3)
C01Z 0.050(3) 0.058(4) 0.098(4) 0.001(3) 0.055(3) 0.000(3)
C020 0.028(3) 0.060(4) 0.104(5) -0.010(3) -0.006(3) 0.010(3)
C021 0.127(6) 0.048(4) 0.054(3) 0.009(3) 0.040(4) 0.003(4)
C022 0.035(3) 0.114(5) 0.059(3) -0.003(3) 0.014(2) 0.032(3)
C023 0.055(3) 0.099(5) 0.058(3) -0.002(3) 0.032(3) -0.032(3)
C024 0.032(3) 0.068(4) 0.093(4) 0.006(3) -0.015(3) -0.014(3)
C025 0.043(3) 0.098(5) 0.099(5) -0.004(4) -0.003(3) 0.030(3)
C026 0.041(3) 0.038(3) 0.155(6) 0.018(4) 0.025(3) -0.009(3)
C027 0.076(4) 0.092(5) 0.172(7) 0.062(5) 0.093(5) 0.037(4)
C028 0.174(8) 0.069(5) 0.058(4) -0.019(4) 0.047(5) 0.009(5)
C029 0.087(6) 0.136(8) 0.137(7) 0.043(6) 0.020(5) 0.014(5)
C02A 0.090(6) 0.169(9) 0.129(7) -0.036(7) -0.010(5) -0.038(6)

loop_
_atom_type_symbol
_atom_type_description
_atom_type_scat_dispersion_real
_atom_type_scat_dispersion_imag
_atom_type_scat_source
C C 0.0033 0.0016 'International Tables Vol C Tables 4.2.6.8 and 6.1.1.4'
H H 0.0000 0.0000 'International Tables Vol C Tables 4.2.6.8 and 6.1.1.4'
O O 0.0106 0.0060 'International Tables Vol C Tables 4.2.6.8 and 6.1.1.4'
Yb Yb -0.3850 5.5486 'International Tables Vol C Tables 4.2.6.8 and 6.1.1.4'

loop_
_geom_angle_atom_site_label_1
_geom_angle_atom_site_label_2
_geom_angle_atom_site_label_3
_geom_angle
_geom_angle_site_symmetry_1
_geom_angle_site_symmetry_3
_geom_angle_publ_flag
O003 Yb00 O006 117.89(10) . . ?
O003 Yb00 O007 107.86(10) . . ?
O003 Yb00 O009 84.03(10) . . ?
O003 Yb00 O00C 82.99(9) . . ?
O003 Yb00 O00G 165.22(11) . . ?
O005 Yb00 O003 74.91(9) . . ?
O005 Yb00 O006 75.12(10) . . ?
O005 Yb00 O007 77.80(10) . . ?
O005 Yb00 O009 128.24(10) . . ?
O005 Yb00 O00C 137.60(10) . . ?
O005 Yb00 O00G 119.32(12) . . ?
O006 Yb00 O00C 146.89(10) . . ?
O006 Yb00 O00G 72.32(11) . . ?
O007 Yb00 O006 116.97(10) . . ?
O007 Yb00 O00C 75.22(9) . . ?
O007 Yb00 O00G 73.64(12) . . ?
O009 Yb00 O006 74.22(9) . . ?
O009 Yb00 O007 153.89(10) . . ?
O009 Yb00 O00C 83.58(10) . . ?
O009 Yb00 O00G 89.09(12) . . ?
O00C Yb00 O00G 83.26(11) . . ?
O004 Yb1 O00B 128.48(10) . . ?
O004 Yb1 O00F 129.27(11) . . ?
O008 Yb1 O004 73.86(9) . . ?
O008 Yb1 O00B 82.33(10) . . ?
O008 Yb1 O00F 156.79(11) . . ?
O00A Yb1 O004 127.81(11) . . ?
O00A Yb1 O008 80.31(9) . . ?
O00A Yb1 O00B 90.65(9) . . ?
O00A Yb1 O00E 155.48(11) . . ?
O00A Yb1 O00F 84.59(12) . . ?
O00B Yb1 O00F 80.32(11) . . ?
O00D Yb1 O004 77.74(10) . . ?
O00D Yb1 O008 119.13(11) . . ?
O00D Yb1 O00A 76.62(9) . . ?
O00D Yb1 O00B 151.85(10) . . ?
O00D Yb1 O00E 106.97(10) . . ?
O00D Yb1 O00F 73.64(11) . . ?
O00E Yb1 O004 75.98(11) . . ?
O00E Yb1 O008 116.30(11) . . ?
O00E Yb1 O00B 74.93(10) . . ?
O00E Yb1 O00F 73.64(12) . . ?
C00Y O003 Yb00 135.4(2) . . ?
C00H O004 Yb1 137.8(2) . . ?
C00I O005 Yb00 138.0(2) . . ?
C00M O006 Yb00 135.8(2) . . ?
C00V O007 Yb00 134.1(2) . . ?
C00N O008 Yb1 137.2(2) . . ?
C00K O009 Yb00 135.6(2) . . ?
C00Z O00A Yb1 134.8(2) . . ?
C00L O00B Yb1 133.7(2) . . ?
C00T O00C Yb00 134.4(2) . . ?
C00O O00D Yb1 134.4(2) . . ?
C012 O00E Yb1 133.3(3) . . ?
C01M O00F Yb1 152.3(4) . . ?
C01O O00G Yb00 161.4(4) . . ?
O004 C00H C00S 123.3(3) . . ?
O004 C00H C017 114.9(3) . . ?
C00S C00H C017 121.8(4) . . ?
O005 C00I C00Q 123.0(3) . . ?
O005 C00I C01J 115.2(3) . . ?
C00Q C00I C01J 121.8(3) . . ?
C00T C00J H00J 118.0 . . ?
C00V C00J H00J 118.0 . . ?
C00V C00J C00T 123.9(3) . . ?
O009 C00K C013 116.3(3) . . ?
O009 C00K C015 124.3(4) . . ?
C015 C00K C013 119.4(4) . . ?
O00B C00L C00U 124.0(4) . . ?
O00B C00L C016 115.6(3) . . ?
C00U C00L C016 120.4(4) . . ?
O006 C00M C015 123.3(4) . . ?
O006 C00M C01C 114.8(3) . . ?
C015 C00M C01C 121.9(4) . . ?
O008 C00N C00P 115.1(3) . . ?
O008 C00N C00S 124.2(3) . . ?
C00S C00N C00P 120.7(3) . . ?
O00D C00O C00W 123.3(3) . . ?
O00D C00O C011 115.7(3) . . ?
C00W C00O C011 120.9(3) . . ?
C00R C00P C00N 118.7(3) . . ?
C00R C00P C01D 118.7(3) . . ?
C01D C00P C00N 122.6(3) . . ?
C00I C00Q H00Q 118.3 . . ?
C00I C00Q C00Y 123.3(4) . . ?
C00Y C00Q H00Q 118.3 . . ?
C00P C00R H00R 119.5 . . ?
C00P C00R C018 121.0(3) . . ?
C018 C00R H00R 119.5 . . ?
C00H C00S H00S 118.7 . . ?
C00N C00S C00H 122.6(4) . . ?
C00N C00S H00S 118.7 . . ?
O00C C00T C00J 124.2(3) . . ?
O00C C00T C018 116.6(3) . . ?
C00J C00T C018 119.1(3) . . ?
C00L C00U H00U 118.0 . . ?
C012 C00U C00L 123.9(4) . . ?
C012 C00U H00U 118.0 . . ?
O007 C00V C00J 124.1(3) . . ?
O007 C00V C01H 114.6(3) . . ?
C00J C00V C01H 121.3(3) . . ?
C00O C00W H00W 117.4 . . ?
C00O C00W C00Z 125.2(4) . . ?
C00Z C00W H00W 117.4 . . ?
C019 C00X C00Z 122.6(3) . . ?
C019 C00X C01A 118.7(3) . . ?
C01A C00X C00Z 118.7(3) . . ?
O003 C00Y C00Q 124.4(3) . . ?
O003 C00Y C01B 115.6(3) . . ?
C00Q C00Y C01B 120.1(3) . . ?
O00A C00Z C00W 123.2(3) . . ?
O00A C00Z C00X 116.2(3) . . ?
C00W C00Z C00X 120.6(3) . . ?
C018 C010 H010 119.6 . . ?
C01F C010 H010 119.6 . . ?
C01F C010 C018 120.7(4) . . ?
C00O C011 C01Q 109.4(3) . . ?
C00O C011 C01U 106.2(3) . . ?
C01L C011 C00O 113.6(3) . . ?
C01L C011 C01Q 109.0(4) . . ?
C01L C011 C01U 110.2(4) . . ?
C01Q C011 C01U 108.2(4) . . ?
O00E C012 C00U 123.8(4) . . ?
O00E C012 C01K 113.8(4) . . ?
C00U C012 C01K 122.4(4) . . ?
C014 C013 C00K 117.9(4) . . ?
C01T C013 C00K 123.1(4) . . ?
C01T C013 C014 118.9(4) . . ?
C013 C014 H014 119.4 . . ?
C016 C014 C013 121.3(4) . . ?
C016 C014 H014 119.4 . . ?
C00K C015 C00M 123.6(4) . . ?
C00K C015 H015 118.2 . . ?
C00M C015 H015 118.2 . . ?
C014 C016 C00L 118.8(4) . . ?
C01I C016 C00L 123.3(3) . . ?
C01I C016 C014 117.8(4) . . ?
C00H C017 C01P 107.8(3) . . ?
C01N C017 C00H 114.2(3) . . ?
C01N C017 C01P 108.9(4) . . ?
C020 C017 C00H 106.4(4) . . ?
C020 C017 C01N 108.7(4) . . ?
C020 C017 C01P 110.8(4) . . ?
C00R C018 C00T 118.6(3) . . ?
C010 C018 C00R 118.6(3) . . ?
C010 C018 C00T 122.8(3) . . ?
C00X C019 H019 119.9 . . ?
C01E C019 C00X 120.1(4) . . ?
C01E C019 H019 119.9 . . ?
C00X C01A H01A 119.3 . . ?
C01B C01A C00X 121.5(3) . . ?
C01B C01A H01A 119.3 . . ?
C01A C01B C00Y 119.4(3) . . ?
C01A C01B C01G 118.5(4) . . ?
C01G C01B C00Y 122.0(3) . . ?
C00M C01C C01S 108.4(4) . . ?
C023 C01C C00M 107.3(4) . . ?
C023 C01C C01S 108.1(4) . . ?
C023 C01C C026 110.2(4) . . ?
C026 C01C C00M 114.0(4) . . ?
C026 C01C C01S 108.7(4) . . ?
C00P C01D H01D 119.7 . . ?
C01F C01D C00P 120.6(4) . . ?
C01F C01D H01D 119.7 . . ?
C019 C01E H01E 119.7 . . ?
C01G C01E C019 120.6(4) . . ?
C01G C01E H01E 119.7 . . ?
C010 C01F H01F 119.8 . . ?
C01D C01F C010 120.4(4) . . ?
C01D C01F H01F 119.8 . . ?
C01B C01G H01G 119.7 . . ?
C01E C01G C01B 120.7(4) . . ?
C01E C01G H01G 119.7 . . ?
C01V C01H C00V 113.8(3) . . ?
C01V C01H C01W 109.8(4) . . ?
C01V C01H C01Z 109.4(4) . . ?
C01W C01H C00V 108.7(3) . . ?
C01Z C01H C00V 106.7(3) . . ?
C01Z C01H C01W 108.3(4) . . ?
C016 C01I H01I 119.3 . . ?
C01X C01I C016 121.4(4) . . ?
C01X C01I H01I 119.3 . . ?
C00I C01J C022 106.1(3) . . ?
C01R C01J C00I 114.0(4) . . ?
C01R C01J C022 108.9(4) . . ?
C01R C01J C024 108.9(4) . . ?
C024 C01J C00I 107.4(4) . . ?
C024 C01J C022 111.6(4) . . ?
C01Y C01K C012 113.4(4) . . ?
C01Y C01K C025 107.8(5) . . ?
C025 C01K C012 106.1(4) . . ?
C027 C01K C012 108.8(4) . . ?
C027 C01K C01Y 111.2(5) . . ?
C027 C01K C025 109.4(5) . . ?
C011 C01L H01B 109.5 . . ?
C011 C01L H01C 109.5 . . ?
C011 C01L H01H 109.5 . . ?
H01B C01L H01C 109.5 . . ?
H01B C01L H01H 109.5 . . ?
H01C C01L H01H 109.5 . . ?
O00F C01M C028 118.2(6) . . ?
O00F C01M C02A 121.1(6) . . ?
C02A C01M C028 120.7(6) . . ?
C017 C01N H01J 109.5 . . ?
C017 C01N H01K 109.5 . . ?
C017 C01N H01L 109.5 . . ?
H01J C01N H01K 109.5 . . ?
H01J C01N H01L 109.5 . . ?
H01K C01N H01L 109.5 . . ?
O00G C01O C021 120.3(5) . . ?
O00G C01O C029 121.4(6) . . ?
C029 C01O C021 118.3(5) . . ?
C017 C01P H01M 109.5 . . ?
C017 C01P H01N 109.5 . . ?
C017 C01P H01O 109.5 . . ?
H01M C01P H01N 109.5 . . ?
H01M C01P H01O 109.5 . . ?
H01N C01P H01O 109.5 . . ?
C011 C01Q H01P 109.5 . . ?
C011 C01Q H01Q 109.5 . . ?
C011 C01Q H01R 109.5 . . ?
H01P C01Q H01Q 109.5 . . ?
H01P C01Q H01R 109.5 . . ?
H01Q C01Q H01R 109.5 . . ?
C01J C01R H01S 109.5 . . ?
C01J C01R H01T 109.5 . . ?
C01J C01R H01U 109.5 . . ?
H01S C01R H01T 109.5 . . ?
H01S C01R H01U 109.5 . . ?
H01T C01R H01U 109.5 . . ?
C01C C01S H01V 109.5 . . ?
C01C C01S H01W 109.5 . . ?
C01C C01S H01X 109.5 . . ?
H01V C01S H01W 109.5 . . ?
H01V C01S H01X 109.5 . . ?
H01W C01S H01X 109.5 . . ?
C013 C01T H01Y 119.6 . . ?
C01X C01T C013 120.7(4) . . ?
C01X C01T H01Y 119.6 . . ?
C011 C01U H01Z 109.5 . . ?
C011 C01U H 109.5 . . ?
C011 C01U HA 109.5 . . ?
H01Z C01U H 109.5 . . ?
H01Z C01U HA 109.5 . . ?
H C01U HA 109.5 . . ?
C01H C01V H01 109.5 . . ?
C01H C01V HB 109.5 . . ?
C01H C01V HC 109.5 . . ?
H01 C01V HB 109.5 . . ?
H01 C01V HC 109.5 . . ?
HB C01V HC 109.5 . . ?
C01H C01W H0AA 109.5 . . ?
C01H C01W HD 109.5 . . ?
C01H C01W HE 109.5 . . ?
H0AA C01W HD 109.5 . . ?
H0AA C01W HE 109.5 . . ?
HD C01W HE 109.5 . . ?
C01I C01X C01T 119.9(4) . . ?
C01I C01X H1AA 120.1 . . ?
C01T C01X H1AA 120.1 . . ?
C01K C01Y H2AA 109.5 . . ?
C01K C01Y HF 109.5 . . ?
C01K C01Y HG 109.5 . . ?
H2AA C01Y HF 109.5 . . ?
H2AA C01Y HG 109.5 . . ?
HF C01Y HG 109.5 . . ?
C01H C01Z H3AA 109.5 . . ?
C01H C01Z HH 109.5 . . ?
C01H C01Z HI 109.5 . . ?
H3AA C01Z HH 109.5 . . ?
H3AA C01Z HI 109.5 . . ?
HH C01Z HI 109.5 . . ?
C017 C020 H02A 109.5 . . ?
C017 C020 H02B 109.5 . . ?
C017 C020 H02C 109.5 . . ?
H02A C020 H02B 109.5 . . ?
H02A C020 H02C 109.5 . . ?
H02B C020 H02C 109.5 . . ?
C01O C021 H02D 109.5 . . ?
C01O C021 H02E 109.5 . . ?
C01O C021 H02F 109.5 . . ?
H02D C021 H02E 109.5 . . ?
H02D C021 H02F 109.5 . . ?
H02E C021 H02F 109.5 . . ?
C01J C022 H02G 109.5 . . ?
C01J C022 H02H 109.5 . . ?
C01J C022 H02I 109.5 . . ?
H02G C022 H02H 109.5 . . ?
H02G C022 H02I 109.5 . . ?
H02H C022 H02I 109.5 . . ?
C01C C023 H02J 109.5 . . ?
C01C C023 H02K 109.5 . . ?
C01C C023 H02L 109.5 . . ?
H02J C023 H02K 109.5 . . ?
H02J C023 H02L 109.5 . . ?
H02K C023 H02L 109.5 . . ?
C01J C024 H02M 109.5 . . ?
C01J C024 H02N 109.5 . . ?
C01J C024 H02O 109.5 . . ?
H02M C024 H02N 109.5 . . ?
H02M C024 H02O 109.5 . . ?
H02N C024 H02O 109.5 . . ?
C01K C025 H02P 109.5 . . ?
C01K C025 H02Q 109.5 . . ?
C01K C025 H02R 109.5 . . ?
H02P C025 H02Q 109.5 . . ?
H02P C025 H02R 109.5 . . ?
H02Q C025 H02R 109.5 . . ?
C01C C026 H02S 109.5 . . ?
C01C C026 H02T 109.5 . . ?
C01C C026 H02U 109.5 . . ?
H02S C026 H02T 109.5 . . ?
H02S C026 H02U 109.5 . . ?
H02T C026 H02U 109.5 . . ?
C01K C027 H02V 109.5 . . ?
C01K C027 H02W 109.5 . . ?
C01K C027 H02X 109.5 . . ?
H02V C027 H02W 109.5 . . ?
H02V C027 H02X 109.5 . . ?
H02W C027 H02X 109.5 . . ?
C01M C028 H02Y 109.5 . . ?
C01M C028 HJ 109.5 . . ?
C01M C028 HK 109.5 . . ?
H02Y C028 HJ 109.5 . . ?
H02Y C028 HK 109.5 . . ?
HJ C028 HK 109.5 . . ?
C01O C029 H02Z 109.5 . . ?
C01O C029 HL 109.5 . . ?
C01O C029 HM 109.5 . . ?
H02Z C029 HL 109.5 . . ?
H02Z C029 HM 109.5 . . ?
HL C029 HM 109.5 . . ?
C01M C02A H02 109.5 . . ?
C01M C02A HN 109.5 . . ?
C01M C02A HO 109.5 . . ?
H02 C02A HN 109.5 . . ?
H02 C02A HO 109.5 . . ?
HN C02A HO 109.5 . . ?

loop_
_geom_bond_atom_site_label_1
_geom_bond_atom_site_label_2
_geom_bond_distance
_geom_bond_site_symmetry_2
_geom_bond_publ_flag
Yb00 O003 2.235(2) . ?
Yb00 O005 2.217(3) . ?
Yb00 O006 2.245(3) . ?
Yb00 O007 2.239(3) . ?
Yb00 O009 2.237(3) . ?
Yb00 O00C 2.255(2) . ?
Yb00 O00G 2.371(3) . ?
Yb1 O004 2.241(3) . ?
Yb1 O008 2.227(2) . ?
Yb1 O00A 2.217(3) . ?
Yb1 O00B 2.255(3) . ?
Yb1 O00D 2.206(3) . ?
Yb1 O00E 2.224(3) . ?
Yb1 O00F 2.392(3) . ?
O003 C00Y 1.273(4) . ?
O004 C00H 1.250(5) . ?
O005 C00I 1.265(4) . ?
O006 C00M 1.260(5) . ?
O007 C00V 1.271(4) . ?
O008 C00N 1.268(4) . ?
O009 C00K 1.267(5) . ?
O00A C00Z 1.276(4) . ?
O00B C00L 1.268(5) . ?
O00C C00T 1.261(4) . ?
O00D C00O 1.268(4) . ?
O00E C012 1.265(5) . ?
O00F C01M 1.199(5) . ?
O00G C01O 1.196(5) . ?
C00H C00S 1.405(5) . ?
C00H C017 1.532(5) . ?
C00I C00Q 1.400(5) . ?
C00I C01J 1.538(5) . ?
C00J H00J 0.9500 . ?
C00J C00T 1.407(5) . ?
C00J C00V 1.387(5) . ?
C00K C013 1.508(5) . ?
C00K C015 1.393(5) . ?
C00L C00U 1.395(5) . ?
C00L C016 1.503(5) . ?
C00M C015 1.394(5) . ?
C00M C01C 1.528(5) . ?
C00N C00P 1.500(5) . ?
C00N C00S 1.398(5) . ?
C00O C00W 1.391(5) . ?
C00O C011 1.528(5) . ?
C00P C00R 1.393(5) . ?
C00P C01D 1.397(5) . ?
C00Q H00Q 0.9500 . ?
C00Q C00Y 1.401(5) . ?
C00R H00R 0.9500 . ?
C00R C018 1.395(5) . ?
C00S H00S 0.9500 . ?
C00T C018 1.508(5) . ?
C00U H00U 0.9500 . ?
C00U C012 1.381(6) . ?
C00V C01H 1.540(5) . ?
C00W H00W 0.9500 . ?
C00W C00Z 1.399(5) . ?
C00X C00Z 1.497(5) . ?
C00X C019 1.390(5) . ?
C00X C01A 1.401(5) . ?
C00Y C01B 1.506(5) . ?
C010 H010 0.9500 . ?
C010 C018 1.391(5) . ?
C010 C01F 1.378(6) . ?
C011 C01L 1.523(6) . ?
C011 C01Q 1.535(6) . ?
C011 C01U 1.537(6) . ?
C012 C01K 1.545(6) . ?
C013 C014 1.398(5) . ?
C013 C01T 1.385(6) . ?
C014 H014 0.9500 . ?
C014 C016 1.397(5) . ?
C015 H015 0.9500 . ?
C016 C01I 1.396(6) . ?
C017 C01N 1.529(6) . ?
C017 C01P 1.537(6) . ?
C017 C020 1.521(6) . ?
C019 H019 0.9500 . ?
C019 C01E 1.382(6) . ?
C01A H01A 0.9500 . ?
C01A C01B 1.386(5) . ?
C01B C01G 1.392(5) . ?
C01C C01S 1.531(6) . ?
C01C C023 1.519(6) . ?
C01C C026 1.527(7) . ?
C01D H01D 0.9500 . ?
C01D C01F 1.372(6) . ?
C01E H01E 0.9500 . ?
C01E C01G 1.381(6) . ?
C01F H01F 0.9500 . ?
C01G H01G 0.9500 . ?
C01H C01V 1.518(6) . ?
C01H C01W 1.527(6) . ?
C01H C01Z 1.522(6) . ?
C01I H01I 0.9500 . ?
C01I C01X 1.379(6) . ?
C01J C01R 1.519(6) . ?
C01J C022 1.542(6) . ?
C01J C024 1.522(6) . ?
C01K C01Y 1.517(7) . ?
C01K C025 1.527(7) . ?
C01K C027 1.490(7) . ?
C01L H01B 0.9800 . ?
C01L H01C 0.9800 . ?
C01L H01H 0.9800 . ?
C01M C028 1.483(8) . ?
C01M C02A 1.443(8) . ?
C01N H01J 0.9800 . ?
C01N H01K 0.9800 . ?
C01N H01L 0.9800 . ?
C01O C021 1.470(7) . ?
C01O C029 1.465(8) . ?
C01P H01M 0.9800 . ?
C01P H01N 0.9800 . ?
C01P H01O 0.9800 . ?
C01Q H01P 0.9800 . ?
C01Q H01Q 0.9800 . ?
C01Q H01R 0.9800 . ?
C01R H01S 0.9800 . ?
C01R H01T 0.9800 . ?
C01R H01U 0.9800 . ?
C01S H01V 0.9800 . ?
C01S H01W 0.9800 . ?
C01S H01X 0.9800 . ?
C01T H01Y 0.9500 . ?
C01T C01X 1.380(6) . ?
C01U H01Z 0.9800 . ?
C01U H 0.9800 . ?
C01U HA 0.9800 . ?
C01V H01 0.9800 . ?
C01V HB 0.9800 . ?
C01V HC 0.9800 . ?
C01W H0AA 0.9800 . ?
C01W HD 0.9800 . ?
C01W HE 0.9800 . ?
C01X H1AA 0.9500 . ?
C01Y H2AA 0.9800 . ?
C01Y HF 0.9800 . ?
C01Y HG 0.9800 . ?
C01Z H3AA 0.9800 . ?
C01Z HH 0.9800 . ?
C01Z HI 0.9800 . ?
C020 H02A 0.9800 . ?
C020 H02B 0.9800 . ?
C020 H02C 0.9800 . ?
C021 H02D 0.9800 . ?
C021 H02E 0.9800 . ?
C021 H02F 0.9800 . ?
C022 H02G 0.9800 . ?
C022 H02H 0.9800 . ?
C022 H02I 0.9800 . ?
C023 H02J 0.9800 . ?
C023 H02K 0.9800 . ?
C023 H02L 0.9800 . ?
C024 H02M 0.9800 . ?
C024 H02N 0.9800 . ?
C024 H02O 0.9800 . ?
C025 H02P 0.9800 . ?
C025 H02Q 0.9800 . ?
C025 H02R 0.9800 . ?
C026 H02S 0.9800 . ?
C026 H02T 0.9800 . ?
C026 H02U 0.9800 . ?
C027 H02V 0.9800 . ?
C027 H02W 0.9800 . ?
C027 H02X 0.9800 . ?
C028 H02Y 0.9800 . ?
C028 HJ 0.9800 . ?
C028 HK 0.9800 . ?
C029 H02Z 0.9800 . ?
C029 HL 0.9800 . ?
C029 HM 0.9800 . ?
C02A H02 0.9800 . ?
C02A HN 0.9800 . ?
C02A HO 0.9800 . ?

loop_
_geom_torsion_atom_site_label_1
_geom_torsion_atom_site_label_2
_geom_torsion_atom_site_label_3
_geom_torsion_atom_site_label_4
_geom_torsion
_geom_torsion_site_symmetry_1
_geom_torsion_site_symmetry_2
_geom_torsion_site_symmetry_3
_geom_torsion_site_symmetry_4
_geom_torsion_publ_flag
Yb00 O003 C00Y C00Q 12.1(6) . . . . ?
Yb00 O003 C00Y C01B -166.3(2) . . . . ?
Yb00 O005 C00I C00Q -6.4(6) . . . . ?
Yb00 O005 C00I C01J 173.1(3) . . . . ?
Yb00 O006 C00M C015 17.5(6) . . . . ?
Yb00 O006 C00M C01C -163.0(3) . . . . ?
Yb00 O007 C00V C00J -19.0(6) . . . . ?
Yb00 O007 C00V C01H 163.0(3) . . . . ?
Yb00 O009 C00K C013 171.8(3) . . . . ?
Yb00 O009 C00K C015 -9.7(6) . . . . ?
Yb00 O00C C00T C00J 7.4(6) . . . . ?
Yb00 O00C C00T C018 -174.6(2) . . . . ?
Yb00 O00G C01O C021 -167.6(8) . . . . ?
Yb00 O00G C01O C029 13.9(15) . . . . ?
Yb1 O004 C00H C00S 11.9(7) . . . . ?
Yb1 O004 C00H C017 -167.6(3) . . . . ?
Yb1 O008 C00N C00P 177.4(3) . . . . ?
Yb1 O008 C00N C00S -2.0(6) . . . . ?
Yb1 O00A C00Z C00W 2.6(6) . . . . ?
Yb1 O00A C00Z C00X -177.1(2) . . . . ?
Yb1 O00B C00L C00U -4.2(6) . . . . ?
Yb1 O00B C00L C016 177.1(2) . . . . ?
Yb1 O00D C00O C00W -18.3(6) . . . . ?
Yb1 O00D C00O C011 158.5(3) . . . . ?
Yb1 O00E C012 C00U 24.9(7) . . . . ?
Yb1 O00E C012 C01K -158.5(3) . . . . ?
Yb1 O00F C01M C028 170.5(5) . . . . ?
Yb1 O00F C01M C02A -8.0(11) . . . . ?
O003 C00Y C01B C01A -10.3(5) . . . . ?
O003 C00Y C01B C01G 166.5(4) . . . . ?
O004 C00H C00S C00N -2.2(7) . . . . ?
O004 C00H C017 C01N -175.3(4) . . . . ?
O004 C00H C017 C01P -54.1(5) . . . . ?
O004 C00H C017 C020 64.8(5) . . . . ?
O005 C00I C00Q C00Y 3.6(6) . . . . ?
O005 C00I C01J C01R -175.1(4) . . . . ?
O005 C00I C01J C022 -55.4(5) . . . . ?
O005 C00I C01J C024 64.1(5) . . . . ?
O006 C00M C015 C00K -0.6(7) . . . . ?
O006 C00M C01C C01S -56.6(5) . . . . ?
O006 C00M C01C C023 59.9(5) . . . . ?
O006 C00M C01C C026 -177.8(4) . . . . ?
O007 C00V C01H C01V 177.7(4) . . . . ?
O007 C00V C01H C01W 55.1(5) . . . . ?
O007 C00V C01H C01Z -61.6(5) . . . . ?
O008 C00N C00P C00R 1.0(5) . . . . ?
O008 C00N C00P C01D -177.3(4) . . . . ?
O008 C00N C00S C00H -2.3(6) . . . . ?
O009 C00K C013 C014 11.9(6) . . . . ?
O009 C00K C013 C01T -167.9(4) . . . . ?
O009 C00K C015 C00M -3.1(7) . . . . ?
O00B C00L C00U C012 -11.9(7) . . . . ?
O00B C00L C016 C014 -6.7(5) . . . . ?
O00B C00L C016 C01I 169.6(4) . . . . ?
O00C C00T C018 C00R -19.1(5) . . . . ?
O00C C00T C018 C010 161.5(4) . . . . ?
O00D C00O C00W C00Z 2.7(7) . . . . ?
O00D C00O C011 C01L 159.9(4) . . . . ?
O00D C00O C011 C01Q 37.9(5) . . . . ?
O00D C00O C011 C01U -78.7(4) . . . . ?
O00E C012 C01K C01Y 169.8(4) . . . . ?
O00E C012 C01K C025 -72.1(5) . . . . ?
O00E C012 C01K C027 45.5(6) . . . . ?
C00I C00Q C00Y O003 -6.5(6) . . . . ?
C00I C00Q C00Y C01B 171.8(4) . . . . ?
C00J C00T C018 C00R 159.0(4) . . . . ?
C00J C00T C018 C010 -20.4(6) . . . . ?
C00J C00V C01H C01V -0.4(6) . . . . ?
C00J C00V C01H C01W -123.0(4) . . . . ?
C00J C00V C01H C01Z 120.4(4) . . . . ?
C00K C013 C014 C016 179.3(4) . . . . ?
C00K C013 C01T C01X -179.9(4) . . . . ?
C00L C00U C012 O00E 1.9(7) . . . . ?
C00L C00U C012 C01K -174.4(4) . . . . ?
C00L C016 C01I C01X -177.2(4) . . . . ?
C00N C00P C00R C018 -177.8(4) . . . . ?
C00N C00P C01D C01F 177.1(4) . . . . ?
C00O C00W C00Z O00A 4.8(7) . . . . ?
C00O C00W C00Z C00X -175.5(4) . . . . ?
C00P C00N C00S C00H 178.4(4) . . . . ?
C00P C00R C018 C00T -178.4(4) . . . . ?
C00P C00R C018 C010 1.1(6) . . . . ?
C00P C01D C01F C010 0.0(7) . . . . ?
C00Q C00I C01J C01R 4.4(6) . . . . ?
C00Q C00I C01J C022 124.1(4) . . . . ?
C00Q C00I C01J C024 -116.4(5) . . . . ?
C00Q C00Y C01B C01A 171.3(4) . . . . ?
C00Q C00Y C01B C01G -11.9(6) . . . . ?
C00R C00P C01D C01F -1.2(7) . . . . ?
C00S C00H C017 C01N 5.2(6) . . . . ?
C00S C00H C017 C01P 126.4(4) . . . . ?
C00S C00H C017 C020 -114.7(5) . . . . ?
C00S C00N C00P C00R -179.7(4) . . . . ?
C00S C00N C00P C01D 2.0(6) . . . . ?
C00T C00J C00V O007 -1.4(7) . . . . ?
C00T C00J C00V C01H 176.5(4) . . . . ?
C00U C00L C016 C014 174.6(4) . . . . ?
C00U C00L C016 C01I -9.1(6) . . . . ?
C00U C012 C01K C01Y -13.6(7) . . . . ?
C00U C012 C01K C025 104.5(5) . . . . ?
C00U C012 C01K C027 -137.9(5) . . . . ?
C00V C00J C00T O00C 6.9(6) . . . . ?
C00V C00J C00T C018 -171.0(4) . . . . ?
C00W C00O C011 C01L -23.2(6) . . . . ?
C00W C00O C011 C01Q -145.2(4) . . . . ?
C00W C00O C011 C01U 98.2(5) . . . . ?
C00X C019 C01E C01G -0.9(7) . . . . ?
C00X C01A C01B C00Y 178.1(3) . . . . ?
C00X C01A C01B C01G 1.2(6) . . . . ?
C00Y C01B C01G C01E -176.7(4) . . . . ?
C00Z C00X C019 C01E 179.9(4) . . . . ?
C00Z C00X C01A C01B 179.8(3) . . . . ?
C011 C00O C00W C00Z -173.9(4) . . . . ?
C013 C00K C015 C00M 175.3(4) . . . . ?
C013 C014 C016 C00L 177.6(4) . . . . ?
C013 C014 C016 C01I 1.1(6) . . . . ?
C013 C01T C01X C01I -0.1(7) . . . . ?
C014 C013 C01T C01X 0.3(7) . . . . ?
C014 C016 C01I C01X -0.9(6) . . . . ?
C015 C00K C013 C014 -166.7(4) . . . . ?
C015 C00K C013 C01T 13.5(6) . . . . ?
C015 C00M C01C C01S 122.9(4) . . . . ?
C015 C00M C01C C023 -120.6(5) . . . . ?
C015 C00M C01C C026 1.7(6) . . . . ?
C016 C00L C00U C012 166.8(4) . . . . ?
C016 C01I C01X C01T 0.4(7) . . . . ?
C017 C00H C00S C00N 177.2(4) . . . . ?
C018 C010 C01F C01D 1.8(7) . . . . ?
C019 C00X C00Z O00A -169.8(4) . . . . ?
C019 C00X C00Z C00W 10.6(6) . . . . ?
C019 C00X C01A C01B -2.4(6) . . . . ?
C019 C01E C01G C01B -0.3(7) . . . . ?
C01A C00X C00Z O00A 8.0(5) . . . . ?
C01A C00X C00Z C00W -171.7(4) . . . . ?
C01A C00X C019 C01E 2.2(6) . . . . ?
C01A C01B C01G C01E 0.1(6) . . . . ?
C01C C00M C015 C00K 180.0(4) . . . . ?
C01D C00P C00R C018 0.6(6) . . . . ?
C01F C010 C018 C00R -2.3(7) . . . . ?
C01F C010 C018 C00T 177.1(4) . . . . ?
C01J C00I C00Q C00Y -175.9(4) . . . . ?
C01T C013 C014 C016 -0.8(6) . . . . ?
